data_2210655
loop_
_publ_author_name
'Ya-Ming Wu'
'Chang-Chuan Dong'
'Shan Liu'
'Hong-Jun Zhu'
'Yi-Zu Wu'

_publ_section_title
;
 3-Fluorophenylboronic acid
;
_journal_coeditor_code HK2115
_journal_issue 10
_journal_name_full 'Acta Crystallographica Section E'
_journal_page_first o4236
_journal_page_last o4237
_journal_paper_doi 10.1107/S1600536806034763
_journal_volume 62
_journal_year 2006
_chemical_formula_iupac 'C6 H6 B F O2'
_chemical_formula_moiety 'C6 H6 B F O2'
_chemical_formula_sum 'C6 H6 B F O2'
_chemical_formula_weight 139.92
_chemical_name_systematic
;
3-Fluorophenylboronic acid
;
_space_group_IT_number 14
_symmetry_cell_setting monoclinic
_symmetry_space_group_name_Hall '-P 2ybc'
_symmetry_space_group_name_H-M 'P 1 21/c 1'
_atom_sites_solution_hydrogens geom
_atom_sites_solution_primary direct
_atom_sites_solution_secondary difmap
_audit_creation_method SHELXL-97
_cell_angle_alpha 90.00
_cell_angle_beta 91.19(3)
_cell_angle_gamma 90.00
_cell_formula_units_Z 4
_cell_length_a 5.7560(12)
_cell_length_b 5.0270(10)
_cell_length_c 22.402(5)
_cell_measurement_reflns_used 25
_cell_measurement_temperature 294(2)
_cell_measurement_theta_max 12
_cell_measurement_theta_min 10
_cell_volume 648.1(2)
_computing_cell_refinement 'CAD-4 Software'
_computing_data_collection 'CAD-4 Software (Enraf--Nonius, 1985)'
_computing_data_reduction 'XCAD4 (Harms & Wocadlo, 1995)'
_computing_molecular_graphics 'SHELXTL (Bruker, 2000)'
_computing_publication_material SHELXTL
_computing_structure_refinement 'SHELXL97 (Sheldrick, 1997)'
_computing_structure_solution 'SHELXS97 (Sheldrick, 1997)'
_diffrn_ambient_temperature 294(2)
_diffrn_measured_fraction_theta_full 0.999
_diffrn_measured_fraction_theta_max 0.999
_diffrn_measurement_device_type 'Enraf--Nonius CAD-4'
_diffrn_measurement_method \w/2\q
_diffrn_radiation_monochromator graphite
_diffrn_radiation_source 'fine-focus sealed tube'
_diffrn_radiation_type MoK\a
_diffrn_radiation_wavelength 0.71073
_diffrn_reflns_av_R_equivalents 0.0000
_diffrn_reflns_av_sigmaI/netI 0.0304
_diffrn_reflns_limit_h_max 7
_diffrn_reflns_limit_h_min -7
_diffrn_reflns_limit_k_max 6
_diffrn_reflns_limit_k_min 0
_diffrn_reflns_limit_l_max 27
_diffrn_reflns_limit_l_min 0
_diffrn_reflns_number 1265
_diffrn_reflns_theta_full 25.95
_diffrn_reflns_theta_max 25.95
_diffrn_reflns_theta_min 1.82
_diffrn_standards_decay_% 0
_diffrn_standards_interval_time 120
_diffrn_standards_number 3
_exptl_absorpt_coefficient_mu 0.121
_exptl_absorpt_correction_T_max 0.9880
_exptl_absorpt_correction_T_min 0.9646
_exptl_absorpt_correction_type psi-scan
_exptl_absorpt_process_details '(North <i>et al.</i>,  1968)'
_exptl_crystal_colour white
_exptl_crystal_density_diffrn 1.434
_exptl_crystal_density_method 'not measured'
_exptl_crystal_description block
_exptl_crystal_F_000 288
_exptl_crystal_size_max 0.30
_exptl_crystal_size_mid 0.20
_exptl_crystal_size_min 0.10
_refine_diff_density_max 0.231
_refine_diff_density_min -0.209
_refine_ls_extinction_method none
_refine_ls_goodness_of_fit_ref 0.970
_refine_ls_hydrogen_treatment mixed
_refine_ls_matrix_type full
_refine_ls_number_parameters 97
_refine_ls_number_reflns 1265
_refine_ls_number_restraints 2
_refine_ls_restrained_S_all 0.969
_refine_ls_R_factor_all 0.1053
_refine_ls_R_factor_gt 0.0843
_refine_ls_shift/su_max 0.000
_refine_ls_shift/su_mean 0.000
_refine_ls_structure_factor_coef Fsqd
_refine_ls_weighting_details 'calc w=1/[\s^2^(Fo^2^)+(0.03P)^2^+2P] where P=(Fo^2^+2Fc^2^)/3'
_refine_ls_weighting_scheme calc
_refine_ls_wR_factor_gt 0.1812
_refine_ls_wR_factor_ref 0.1886
_reflns_number_gt 868
_reflns_number_total 1265
_reflns_threshold_expression I>2\s(I)
_cod_data_source_file hk2115.cif
_cod_data_source_block I
_cod_original_sg_symbol_H-M 'P 21/c'
_cod_database_code 2210655
_cod_database_fobs_code 2210655

loop_
_symmetry_equiv_pos_as_xyz
'x, y, z'
'-x, y+1/2, -z+1/2'
'-x, -y, -z'
'x, -y-1/2, z-1/2'

loop_
_atom_site_type_symbol
_atom_site_label
_atom_site_fract_x
_atom_site_fract_y
_atom_site_fract_z
_atom_site_U_iso_or_equiv
_atom_site_adp_type
_atom_site_calc_flag
_atom_site_refinement_flags
_atom_site_occupancy
F F 1.0010(5) -0.3535(7) 0.15299(15) 0.1001(12) Uani d . 1
O O1 0.2372(6) -0.2302(7) 0.03199(16) 0.0796(11) Uani d D 1
H H1 0.168(8) -0.216(11) -0.0018(13) 0.091 Uiso d D 1
O O2 0.1524(6) 0.2182(6) 0.04460(17) 0.0776(11) Uani d D 1
H H2 0.183(9) 0.376(5) 0.057(2) 0.091 Uiso d D 1
B B 0.2811(9) 0.0000(11) 0.0604(3) 0.0645(14) Uani d . 1
C C1 0.4737(8) 0.1904(10) 0.1573(2) 0.0713(14) Uani d . 1
H H1A 0.3539 0.3141 0.1589 0.086 Uiso calc R 1
C C2 0.6439(8) 0.1902(11) 0.2021(2) 0.0775(15) Uani d . 1
H H2B 0.6390 0.3143 0.2328 0.093 Uiso calc R 1
C C3 0.8199(8) 0.0054(10) 0.2008(2) 0.0754(15) Uani d . 1
H H3A 0.9338 0.0002 0.2308 0.090 Uiso calc R 1
C C4 0.8234(8) -0.1703(10) 0.1543(2) 0.0713(14) Uani d . 1
C C5 0.6570(7) -0.1786(10) 0.1093(2) 0.0662(12) Uani d . 1
H H5A 0.6638 -0.3063 0.0794 0.079 Uiso calc R 1
C C6 0.4775(7) 0.0088(9) 0.1096(2) 0.0610(11) Uani d . 1

loop_
_atom_site_aniso_label
_atom_site_aniso_U_11
_atom_site_aniso_U_22
_atom_site_aniso_U_33
_atom_site_aniso_U_12
_atom_site_aniso_U_13
_atom_site_aniso_U_23
F 0.0714(18) 0.100(2) 0.128(3) 0.0319(18) -0.0243(17) 0.001(2)
O1 0.090(2) 0.0527(19) 0.094(3) 0.0071(18) -0.044(2) -0.0045(19)
O2 0.080(2) 0.0468(18) 0.104(3) 0.0053(17) -0.0424(19) -0.0032(19)
B 0.061(3) 0.049(3) 0.083(4) -0.001(2) -0.022(3) 0.002(3)
C1 0.063(3) 0.057(3) 0.094(4) 0.002(2) -0.023(2) -0.003(3)
C2 0.072(3) 0.072(3) 0.088(3) -0.001(3) -0.021(3) -0.013(3)
C3 0.064(3) 0.071(3) 0.090(4) -0.005(3) -0.035(3) 0.004(3)
C4 0.055(3) 0.064(3) 0.094(4) 0.008(2) -0.015(2) 0.011(3)
C5 0.061(3) 0.062(3) 0.075(3) 0.006(2) -0.014(2) -0.002(2)
C6 0.056(2) 0.050(2) 0.076(3) -0.001(2) -0.017(2) 0.006(2)

loop_
_atom_type_symbol
_atom_type_description
_atom_type_scat_dispersion_real
_atom_type_scat_dispersion_imag
_atom_type_scat_source
C C 0.0033 0.0016 'International Tables Vol C Tables 4.2.6.8 and 6.1.1.4'
H H 0.0000 0.0000 'International Tables Vol C Tables 4.2.6.8 and 6.1.1.4'
B B 0.0013 0.0007 'International Tables Vol C Tables 4.2.6.8 and 6.1.1.4'
O O 0.0106 0.0060 'International Tables Vol C Tables 4.2.6.8 and 6.1.1.4'
F F 0.0171 0.0103 'International Tables Vol C Tables 4.2.6.8 and 6.1.1.4'

loop_
_geom_angle_atom_site_label_1
_geom_angle_atom_site_label_2
_geom_angle_atom_site_label_3
_geom_angle
B O1 H1 116(4)
B O2 H2 124(4)
O1 B O2 118.2(4)
O1 B C6 119.0(4)
O2 B C6 122.7(4)
C2 C1 C6 121.8(5)
C2 C1 H1A 119.1
C6 C1 H1A 119.1
C3 C2 C1 119.7(5)
C3 C2 H2B 120.2
C1 C2 H2B 120.2
C4 C3 C2 118.4(4)
C4 C3 H3A 120.8
C2 C3 H3A 120.8
C3 C4 C5 123.9(4)
C3 C4 F 118.1(4)
C5 C4 F 118.0(5)
C4 C5 C6 118.6(5)
C4 C5 H5A 120.7
C6 C5 H5A 120.7
C5 C6 C1 117.6(4)
C5 C6 B 120.1(4)
C1 C6 B 122.1(4)

loop_
_geom_bond_atom_site_label_1
_geom_bond_atom_site_label_2
_geom_bond_distance
F C4 1.377(5)
O1 B 1.343(6)
O1 H1 0.851(19)
O2 B 1.366(6)
O2 H2 0.855(19)
B C6 1.562(6)
C1 C2 1.387(6)
C1 C6 1.406(6)
C1 H1A 0.9300
C2 C3 1.375(7)
C2 H2B 0.9300
C3 C4 1.365(7)
C3 H3A 0.9300
C4 C5 1.377(6)
C5 C6 1.398(6)
C5 H5A 0.9300

loop_
_geom_hbond_atom_site_label_D
_geom_hbond_atom_site_label_H
_geom_hbond_atom_site_label_A
_geom_hbond_site_symmetry_A
_geom_hbond_distance_DH
_geom_hbond_distance_HA
_geom_hbond_distance_DA
_geom_hbond_angle_DHA
_geom_hbond_publ_flag
O1 H1 O2 3_555 0.85(3) 2.06(4) 2.796(5) 144(4) yes
O2 H2 O1 1_565 0.86(3) 2.08(3) 2.831(5) 145(4) yes

loop_
_geom_torsion_atom_site_label_1
_geom_torsion_atom_site_label_2
_geom_torsion_atom_site_label_3
_geom_torsion_atom_site_label_4
_geom_torsion
C6 C1 C2 C3 -1.1(8)
C1 C2 C3 C4 1.2(8)
C2 C3 C4 C5 -1.9(8)
C2 C3 C4 F 179.5(5)
C3 C4 C5 C6 2.4(8)
F C4 C5 C6 -179.0(4)
C4 C5 C6 C1 -2.1(7)
C4 C5 C6 B -178.0(5)
C2 C1 C6 C5 1.5(7)
C2 C1 C6 B 177.4(5)
O1 B C6 C5 23.3(7)
O2 B C6 C5 -156.1(5)
O1 B C6 C1 -152.5(5)
O2 B C6 C1 28.1(8)

loop_
_cod_related_entry_id
_cod_related_entry_database
_cod_related_entry_code
1 ChemSpider 2015748
